data_7055203
loop_
_publ_author_name
'Yao, Wan-Ting'
'Luo, Ming-Biao'
'Feng, Xue-Feng'
'Meng, Pan-Pan'
'Gong, Le-Le'
'Luo, Feng'

_publ_section_title
;
 Construction of structural diversity and fine-tuned porosity in acylamide
 MOFs by a synthetic approach
;
_journal_issue 3
_journal_name_full 'New J. Chem.'
_journal_page_first 2021
_journal_paper_doi 10.1039/C5NJ02634B
_journal_volume 40
_journal_year 2016
_chemical_formula_sum 'C46 H30 N8 O10 Zn2'
_chemical_formula_weight 985.52
_chemical_name_systematic
; 
 ? 
;
_space_group_IT_number 15
_symmetry_cell_setting monoclinic
_symmetry_space_group_name_Hall '-C 2yc'
_symmetry_space_group_name_H-M 'C 1 2/c 1'
_atom_sites_solution_hydrogens geom
_atom_sites_solution_primary direct
_atom_sites_solution_secondary difmap
_audit_creation_method SHELXL-97
_audit_update_record
;
2015-06-26 deposited with the CCDC.
2015-12-02 downloaded from the CCDC.
;
_cell_angle_alpha 90.00
_cell_angle_beta 133.809(2)
_cell_angle_gamma 90.00
_cell_formula_units_Z 4
_cell_length_a 22.807(4)
_cell_length_b 25.243(5)
_cell_length_c 16.204(3)
_cell_measurement_reflns_used 4019
_cell_measurement_temperature 296(2)
_cell_measurement_theta_max 27.72
_cell_measurement_theta_min 2.37
_cell_volume 6732(2)
_computing_cell_refinement 'Bruker SMART'
_computing_data_collection 'Bruker SMART'
_computing_data_reduction 'Bruker SAINT'
_computing_molecular_graphics 'Bruker SHELXTL'
_computing_publication_material 'Bruker SHELXTL'
_computing_structure_refinement 'SHELXL-97 (Sheldrick, 1997)'
_computing_structure_solution 'SHELXS-97 (Sheldrick, 1990)'
_diffrn_ambient_temperature 296(2)
_diffrn_measured_fraction_theta_full 0.996
_diffrn_measured_fraction_theta_max 0.996
_diffrn_measurement_device_type 'CCD area detector'
_diffrn_measurement_method 'phi and omega scans'
_diffrn_radiation_monochromator graphite
_diffrn_radiation_source 'fine-focus sealed tube'
_diffrn_radiation_type MoK\a
_diffrn_radiation_wavelength 0.71073
_diffrn_reflns_av_R_equivalents 0.0477
_diffrn_reflns_av_sigmaI/netI 0.0738
_diffrn_reflns_limit_h_max 14
_diffrn_reflns_limit_h_min -27
_diffrn_reflns_limit_k_max 22
_diffrn_reflns_limit_k_min -30
_diffrn_reflns_limit_l_max 19
_diffrn_reflns_limit_l_min -18
_diffrn_reflns_number 14312
_diffrn_reflns_theta_full 24.99
_diffrn_reflns_theta_max 24.99
_diffrn_reflns_theta_min 1.61
_exptl_absorpt_coefficient_mu 0.758
_exptl_absorpt_correction_T_max 0.8694
_exptl_absorpt_correction_T_min 0.8633
_exptl_absorpt_correction_type multi-scan
_exptl_crystal_colour Red
_exptl_crystal_density_diffrn 0.972
_exptl_crystal_density_method 'not measured'
_exptl_crystal_description Block
_exptl_crystal_F_000 2008
_exptl_crystal_size_max 0.20
_exptl_crystal_size_mid 0.20
_exptl_crystal_size_min 0.19
_platon_squeeze_details
;
;
_refine_diff_density_max 0.430
_refine_diff_density_min -0.367
_refine_diff_density_rms 0.059
_refine_ls_extinction_method none
_refine_ls_goodness_of_fit_ref 0.901
_refine_ls_hydrogen_treatment mixed
_refine_ls_matrix_type full
_refine_ls_number_parameters 302
_refine_ls_number_reflns 5913
_refine_ls_number_restraints 0
_refine_ls_restrained_S_all 0.901
_refine_ls_R_factor_all 0.0610
_refine_ls_R_factor_gt 0.0399
_refine_ls_shift/su_max 0.001
_refine_ls_shift/su_mean 0.000
_refine_ls_structure_factor_coef Fsqd
_refine_ls_weighting_details 'calc w=1/[\s^2^(Fo^2^)+(0.0475P)^2^+0.0000P] where P=(Fo^2^+2Fc^2^)/3'
_refine_ls_weighting_scheme calc
_refine_ls_wR_factor_gt 0.0946
_refine_ls_wR_factor_ref 0.0995
_reflns_number_gt 4020
_reflns_number_total 5913
_reflns_threshold_expression >2sigma(I)
_cod_data_source_file c5nj02634b2.cif
_cod_data_source_block 1
_cod_depositor_comments
;
The following automatic conversions were performed:

'_symmetry_cell_setting' value 'Monoclinic' changed to 'monoclinic'
according to
/usr/data/users/saulius/crontab/automatic-downloads/rss-feeds/RSC/lib/dictionaries/cif_core.dic
dictionary named 'cif_core.dic' version 2.4.2 from 2011-04-26.

'_exptl_absorpt_correction_type' value 'Multi-scan' changed to
'multi-scan' according to
/usr/data/users/saulius/crontab/automatic-downloads/rss-feeds/RSC/lib/dictionaries/cif_core.dic
dictionary named 'cif_core.dic' version 2.4.2 from 2011-04-26.

Automatic conversion script
Id: cif_fix_values 4268 2015-11-12 08:31:59Z antanas 

 Adding full bibliography for 7055203--7055206.cif.
;
_cod_original_sg_symbol_H-M C2/c
_cod_database_code 7055203

loop_
_symmetry_equiv_pos_as_xyz
'x, y, z'
'-x, y, -z+1/2'
'x+1/2, y+1/2, z'
'-x+1/2, y+1/2, -z+1/2'
'-x, -y, -z'
'x, -y, z-1/2'
'-x+1/2, -y+1/2, -z'
'x+1/2, -y+1/2, z-1/2'

loop_
_atom_site_label
_atom_site_type_symbol
_atom_site_fract_x
_atom_site_fract_y
_atom_site_fract_z
_atom_site_U_iso_or_equiv
_atom_site_adp_type
_atom_site_occupancy
_atom_site_symmetry_multiplicity
_atom_site_calc_flag
_atom_site_refinement_flags
C1 C 0.27803(17) 0.01213(14) 0.7532(2) 0.0389(8) Uani 1 1 d .
C2 C -0.07713(18) -0.05115(12) 0.5913(2) 0.0312(7) Uani 1 1 d .
C3 C -0.07957(18) 0.09462(12) 0.6000(2) 0.0330(8) Uani 1 1 d .
C4 C 0.20648(17) -0.01580(14) 0.6704(2) 0.0440(8) Uani 1 1 d .
H4 H 0.1998 -0.0365 0.6170 0.053 Uiso 1 1 calc R
C5 C 0.14584(17) -0.01220(13) 0.6690(2) 0.0378(8) Uani 1 1 d .
H5 H 0.0976 -0.0303 0.6121 0.045 Uiso 1 1 calc R
C6 C -0.12710(18) -0.09256(12) 0.4985(2) 0.0365(8) Uani 1 1 d .
C7 C -0.12427(18) 0.14116(13) 0.5205(2) 0.0377(8) Uani 1 1 d .
C8 C 0.22135(17) 0.04230(14) 0.8252(2) 0.0435(9) Uani 1 1 d .
H8 H 0.2268 0.0618 0.8789 0.052 Uiso 1 1 calc R
C9 C -0.10175(19) -0.11288(13) 0.4473(2) 0.0429(8) Uani 1 1 d .
H9 H -0.0539 -0.1004 0.4702 0.052 Uiso 1 1 calc R
C10 C -0.2004(2) -0.11017(15) 0.4600(3) 0.0552(10) Uani 1 1 d .
H10 H -0.2191 -0.0960 0.4911 0.066 Uiso 1 1 calc R
C11 C -0.1468(2) -0.15147(14) 0.3625(3) 0.0505(9) Uani 1 1 d .
H11 H -0.1294 -0.1650 0.3292 0.061 Uiso 1 1 calc R
C12 C 0.28499(18) 0.04195(15) 0.8321(2) 0.0478(9) Uani 1 1 d .
H12 H 0.3319 0.0613 0.8885 0.057 Uiso 1 1 calc R
C13 C -0.2076(2) 0.22683(15) 0.3722(3) 0.0535(10) Uani 1 1 d .
C14 C -0.1908(2) 0.16207(16) 0.4935(3) 0.0658(12) Uani 1 1 d .
H14 H -0.2091 0.1473 0.5248 0.079 Uiso 1 1 calc R
C15 C -0.2181(2) -0.16930(14) 0.3288(3) 0.0541(10) Uani 1 1 d .
C16 C 0.3475(2) -0.01149(19) 0.6903(3) 0.0645(12) Uani 1 1 d .
C17 C -0.2454(2) -0.14834(16) 0.3763(3) 0.0659(11) Uani 1 1 d .
H17 H -0.2941 -0.1601 0.3517 0.079 Uiso 1 1 calc R
C18 C -0.1005(2) 0.16334(17) 0.4699(3) 0.0773(14) Uani 1 1 d .
H18 H -0.0563 0.1492 0.4848 0.093 Uiso 1 1 calc R
C19 C -0.2318(2) 0.20495(17) 0.4202(3) 0.0728(13) Uani 1 1 d .
H19 H -0.2766 0.2188 0.4040 0.087 Uiso 1 1 calc R
C20 C 0.4280(2) -0.00579(18) 0.7247(3) 0.0614(11) Uani 1 1 d .
C21 C 0.5010(2) -0.0051(2) 0.8355(3) 0.0856(16) Uani 1 1 d .
H21 H 0.5027 -0.0042 0.8945 0.103 Uiso 1 1 calc R
C22 C -0.1410(3) 0.20593(17) 0.3978(4) 0.0868(15) Uani 1 1 d .
H22 H -0.1232 0.2208 0.3658 0.104 Uiso 1 1 calc R
C23 C 0.4271(2) -0.0057(2) 0.6392(3) 0.0857(16) Uani 1 1 d .
H23 H 0.3776 -0.0061 0.5632 0.103 Uiso 1 1 calc R
H1M H 0.383(2) 0.0302(14) 0.812(3) 0.057(12) Uiso 1 1 d .
N1 N -0.25736(18) 0.27014(13) 0.2930(2) 0.0638(9) Uani 1 1 d .
N2 N -0.26978(19) -0.21064(13) 0.2442(2) 0.0662(9) Uani 1 1 d .
N3 N 0.15186(12) 0.01582(10) 0.74458(17) 0.0286(5) Uani 1 1 d .
N4 N 0.34371(16) 0.01252(14) 0.7621(2) 0.0508(8) Uani 1 1 d .
O1 O -0.10279(12) -0.03468(8) 0.63410(16) 0.0410(6) Uani 1 1 d .
O2 O -0.01243(12) -0.03697(8) 0.61974(16) 0.0401(5) Uani 1 1 d .
O3 O -0.10286(12) 0.07937(9) 0.64722(16) 0.0451(6) Uani 1 1 d .
O4 O -0.02281(13) 0.07503(9) 0.61434(16) 0.0448(6) Uani 1 1 d .
O5 O 0.29202(15) -0.03547(15) 0.6048(2) 0.1065(13) Uani 1 1 d .
Zn1 Zn 0.060108(17) 0.019673(13) 0.73900(2) 0.02233(11) Uani 1 1 d .

loop_
_atom_site_aniso_label
_atom_site_aniso_U_11
_atom_site_aniso_U_22
_atom_site_aniso_U_33
_atom_site_aniso_U_23
_atom_site_aniso_U_13
_atom_site_aniso_U_12
C1 0.0274(15) 0.055(2) 0.0433(15) 0.0022(16) 0.0280(14) -0.0004(16)
C2 0.0329(17) 0.0228(18) 0.0278(13) -0.0063(12) 0.0172(13) -0.0060(14)
C3 0.0287(17) 0.0288(19) 0.0218(13) 0.0050(12) 0.0100(13) 0.0018(14)
C4 0.0365(17) 0.060(2) 0.0462(16) -0.0169(17) 0.0325(15) -0.0102(18)
C5 0.0327(16) 0.047(2) 0.0384(14) -0.0119(15) 0.0264(13) -0.0077(16)
C6 0.0383(17) 0.035(2) 0.0339(14) -0.0119(14) 0.0243(14) -0.0102(15)
C7 0.0387(18) 0.035(2) 0.0360(14) 0.0152(14) 0.0245(14) 0.0129(15)
C8 0.0336(17) 0.063(2) 0.0394(15) -0.0136(16) 0.0272(14) -0.0099(17)
C9 0.0431(18) 0.037(2) 0.0457(16) -0.0140(15) 0.0295(15) -0.0086(16)
C10 0.054(2) 0.057(3) 0.062(2) -0.0370(19) 0.0433(18) -0.030(2)
C11 0.053(2) 0.047(2) 0.0507(18) -0.0215(17) 0.0360(17) -0.0084(19)
C12 0.0288(16) 0.074(3) 0.0397(16) -0.0160(17) 0.0236(14) -0.0164(17)
C13 0.051(2) 0.049(2) 0.0551(19) 0.0293(18) 0.0351(18) 0.0225(19)
C14 0.067(3) 0.071(3) 0.075(2) 0.045(2) 0.055(2) 0.033(2)
C15 0.059(2) 0.047(2) 0.0486(18) -0.0259(17) 0.0340(18) -0.0224(19)
C16 0.039(2) 0.111(4) 0.0548(19) -0.014(2) 0.0367(18) -0.010(2)
C17 0.059(2) 0.072(3) 0.072(2) -0.037(2) 0.048(2) -0.037(2)
C18 0.076(3) 0.085(3) 0.102(3) 0.066(3) 0.074(3) 0.051(3)
C19 0.070(3) 0.077(3) 0.089(3) 0.047(2) 0.061(2) 0.043(2)
C20 0.0398(19) 0.102(3) 0.0532(18) -0.011(2) 0.0363(17) -0.005(2)
C21 0.043(2) 0.179(5) 0.0492(19) 0.007(3) 0.0378(18) 0.002(3)
C22 0.096(3) 0.089(4) 0.115(3) 0.077(3) 0.088(3) 0.051(3)
C23 0.042(2) 0.167(5) 0.052(2) -0.017(3) 0.0338(18) -0.013(3)
N1 0.067(2) 0.058(2) 0.0658(18) 0.0273(17) 0.0459(17) 0.0191(18)
N2 0.071(2) 0.061(2) 0.0697(19) -0.0333(17) 0.0494(18) -0.0249(18)
N3 0.0234(12) 0.0372(15) 0.0300(10) -0.0016(11) 0.0203(10) -0.0045(12)
N4 0.0294(15) 0.085(3) 0.0502(15) -0.0191(17) 0.0320(14) -0.0140(17)
O1 0.0443(12) 0.0406(15) 0.0432(11) -0.0203(10) 0.0322(10) -0.0127(10)
O2 0.0358(11) 0.0414(14) 0.0418(10) -0.0202(10) 0.0264(10) -0.0172(10)
O3 0.0424(13) 0.0440(15) 0.0451(11) 0.0204(10) 0.0289(11) 0.0114(11)
O4 0.0451(13) 0.0446(15) 0.0444(11) 0.0210(10) 0.0309(10) 0.0211(12)
O5 0.0496(16) 0.202(4) 0.0821(18) -0.071(2) 0.0510(15) -0.043(2)
Zn1 0.02077(17) 0.02273(19) 0.02434(15) -0.00079(15) 0.01593(13) -0.00070(16)

loop_
_atom_type_symbol
_atom_type_description
_atom_type_scat_dispersion_real
_atom_type_scat_dispersion_imag
_atom_type_scat_source
C C 0.0033 0.0016 'International Tables Vol C Tables 4.2.6.8 and 6.1.1.4'
H H 0.0000 0.0000 'International Tables Vol C Tables 4.2.6.8 and 6.1.1.4'
O O 0.0106 0.0060 'International Tables Vol C Tables 4.2.6.8 and 6.1.1.4'
N N 0.0061 0.0033 'International Tables Vol C Tables 4.2.6.8 and 6.1.1.4'
Zn Zn 0.2839 1.4301 'International Tables Vol C Tables 4.2.6.8 and 6.1.1.4'

loop_
_geom_angle_atom_site_label_1
_geom_angle_atom_site_label_2
_geom_angle_atom_site_label_3
_geom_angle
_geom_angle_site_symmetry_1
_geom_angle_site_symmetry_3
C4 C1 C12 118.1(3) . .
C4 C1 N4 124.1(3) . .
C12 C1 N4 117.8(3) . .
O1 C2 O2 125.8(3) . .
O1 C2 C6 117.6(3) . .
O2 C2 C6 116.6(3) . .
O4 C3 O3 125.9(3) . .
O4 C3 C7 118.0(3) . .
O3 C3 C7 116.1(3) . .
C5 C4 C1 118.7(3) . .
C5 C4 H4 120.7 . .
C1 C4 H4 120.7 . .
N3 C5 C4 123.9(3) . .
N3 C5 H5 118.1 . .
C4 C5 H5 118.1 . .
C10 C6 C9 118.6(3) . .
C10 C6 C2 120.8(3) . .
C9 C6 C2 120.6(3) . .
C14 C7 C18 117.5(3) . .
C14 C7 C3 121.5(3) . .
C18 C7 C3 121.0(3) . .
N3 C8 C12 123.0(3) . .
N3 C8 H8 118.5 . .
C12 C8 H8 118.5 . .
C11 C9 C6 121.1(3) . .
C11 C9 H9 119.5 . .
C6 C9 H9 119.5 . .
C17 C10 C6 120.7(3) . .
C17 C10 H10 119.6 . .
C6 C10 H10 119.6 . .
C15 C11 C9 118.8(3) . .
C15 C11 H11 120.6 . .
C9 C11 H11 120.6 . .
C8 C12 C1 119.0(3) . .
C8 C12 H12 120.5 . .
C1 C12 H12 120.5 . .
C19 C13 C22 118.6(3) . .
C19 C13 N1 115.9(3) . .
C22 C13 N1 125.5(3) . .
C7 C14 C19 121.3(3) . .
C7 C14 H14 119.4 . .
C19 C14 H14 119.4 . .
C11 C15 C17 120.8(3) . .
C11 C15 N2 124.8(3) . .
C17 C15 N2 114.4(3) . .
O5 C16 N4 124.4(3) . .
O5 C16 C20 120.8(3) . .
N4 C16 C20 114.8(3) . .
C10 C17 C15 119.9(3) . .
C10 C17 H17 120.1 . .
C15 C17 H17 120.1 . .
C22 C18 C7 121.0(4) . .
C22 C18 H18 119.5 . .
C7 C18 H18 119.5 . .
C13 C19 C14 120.9(4) . .
C13 C19 H19 119.6 . .
C14 C19 H19 119.6 . .
C21 C20 C23 118.7(3) . .
C21 C20 C16 123.5(3) . .
C23 C20 C16 117.5(3) . .
C20 C21 C23 120.4(3) . 2_656
C20 C21 H21 119.8 . .
C23 C21 H21 119.8 2_656 .
C18 C22 C13 120.7(4) . .
C18 C22 H22 119.7 . .
C13 C22 H22 119.7 . .
C20 C23 C21 120.9(3) . 2_656
C20 C23 H23 119.6 . .
C21 C23 H23 119.6 2_656 .
N2 N1 C13 112.4(3) 4_455 .
N1 N2 C15 113.0(3) 4_445 .
C5 N3 C8 117.3(2) . .
C5 N3 Zn1 122.34(19) . .
C8 N3 Zn1 120.33(19) . .
C16 N4 C1 127.0(3) . .
C16 N4 H1M 115(2) . .
C1 N4 H1M 118(2) . .
C2 O1 Zn1 133.91(19) . 2_556
C2 O2 Zn1 121.92(19) . .
C3 O3 Zn1 129.8(2) . 2_556
C3 O4 Zn1 125.14(19) . .
O2 Zn1 O3 162.24(9) . 2_556
O2 Zn1 N3 98.31(9) . .
O3 Zn1 N3 99.35(9) 2_556 .
O2 Zn1 O1 89.53(9) . 2_556
O3 Zn1 O1 89.42(9) 2_556 2_556
N3 Zn1 O1 99.34(9) . 2_556
O2 Zn1 O4 87.40(9) . .
O3 Zn1 O4 85.73(9) 2_556 .
N3 Zn1 O4 106.94(9) . .
O1 Zn1 O4 153.72(9) 2_556 .
O2 Zn1 Zn1 84.44(6) . 2_556
O3 Zn1 Zn1 78.24(6) 2_556 2_556
N3 Zn1 Zn1 172.71(6) . 2_556
O1 Zn1 Zn1 73.86(6) 2_556 2_556
O4 Zn1 Zn1 79.86(6) . 2_556

loop_
_geom_bond_atom_site_label_1
_geom_bond_atom_site_label_2
_geom_bond_distance
_geom_bond_site_symmetry_2
C1 C4 1.389(4) .
C1 C12 1.395(4) .
C1 N4 1.401(4) .
C2 O1 1.249(3) .
C2 O2 1.255(3) .
C2 C6 1.510(4) .
C3 O4 1.249(3) .
C3 O3 1.256(3) .
C3 C7 1.504(4) .
C4 C5 1.370(4) .
C4 H4 0.9300 .
C5 N3 1.336(3) .
C5 H5 0.9300 .
C6 C10 1.392(4) .
C6 C9 1.396(4) .
C7 C14 1.362(4) .
C7 C18 1.377(4) .
C8 N3 1.341(3) .
C8 C12 1.377(4) .
C8 H8 0.9300 .
C9 C11 1.392(4) .
C9 H9 0.9300 .
C10 C17 1.376(4) .
C10 H10 0.9300 .
C11 C15 1.382(5) .
C11 H11 0.9300 .
C12 H12 0.9300 .
C13 C19 1.345(5) .
C13 C22 1.372(5) .
C13 N1 1.454(4) .
C14 C19 1.385(5) .
C14 H14 0.9300 .
C15 C17 1.388(5) .
C15 N2 1.456(4) .
C16 O5 1.208(4) .
C16 N4 1.368(4) .
C16 C20 1.511(5) .
C17 H17 0.9300 .
C18 C22 1.371(5) .
C18 H18 0.9300 .
C19 H19 0.9300 .
C20 C21 1.363(4) .
C20 C23 1.372(5) .
C21 C23 1.388(5) 2_656
C21 H21 0.9300 .
C22 H22 0.9300 .
C23 C21 1.388(5) 2_656
C23 H23 0.9300 .
N1 N2 1.225(4) 4_455
N2 N1 1.225(4) 4_445
N3 Zn1 2.033(2) .
N4 H1M 0.81(3) .
O1 Zn1 2.0705(19) 2_556
O2 Zn1 2.0223(19) .
O3 Zn1 2.033(2) 2_556
O4 Zn1 2.079(2) .
Zn1 O3 2.033(2) 2_556
Zn1 O1 2.0705(19) 2_556
Zn1 Zn1 2.9996(8) 2_556

loop_
_geom_torsion_atom_site_label_1
_geom_torsion_atom_site_label_2
_geom_torsion_atom_site_label_3
_geom_torsion_atom_site_label_4
_geom_torsion
_geom_torsion_site_symmetry_4
C12 C1 C4 C5 0.9(5) .
N4 C1 C4 C5 -178.7(3) .
C1 C4 C5 N3 -1.6(5) .
O1 C2 C6 C10 2.1(4) .
O2 C2 C6 C10 -179.0(3) .
O1 C2 C6 C9 -179.7(3) .
O2 C2 C6 C9 -0.8(4) .
O4 C3 C7 C14 174.8(3) .
O3 C3 C7 C14 -5.9(4) .
O4 C3 C7 C18 -3.5(5) .
O3 C3 C7 C18 175.8(3) .
C10 C6 C9 C11 -2.5(5) .
C2 C6 C9 C11 179.3(3) .
C9 C6 C10 C17 2.5(5) .
C2 C6 C10 C17 -179.2(3) .
C6 C9 C11 C15 0.5(5) .
N3 C8 C12 C1 -1.1(5) .
C4 C1 C12 C8 0.3(5) .
N4 C1 C12 C8 180.0(3) .
C18 C7 C14 C19 -1.7(6) .
C3 C7 C14 C19 180.0(3) .
C9 C11 C15 C17 1.5(5) .
C9 C11 C15 N2 -177.8(3) .
C6 C10 C17 C15 -0.6(6) .
C11 C15 C17 C10 -1.5(6) .
N2 C15 C17 C10 177.9(3) .
C14 C7 C18 C22 2.0(6) .
C3 C7 C18 C22 -179.7(4) .
C22 C13 C19 C14 -0.3(6) .
N1 C13 C19 C14 177.4(4) .
C7 C14 C19 C13 0.9(6) .
O5 C16 C20 C21 -145.3(5) .
N4 C16 C20 C21 35.1(7) .
O5 C16 C20 C23 29.1(7) .
N4 C16 C20 C23 -150.5(4) .
C23 C20 C21 C23 -1.7(7) 2_656
C16 C20 C21 C23 172.7(5) 2_656
C7 C18 C22 C13 -1.5(7) .
C19 C13 C22 C18 0.6(7) .
N1 C13 C22 C18 -176.9(4) .
C21 C20 C23 C21 0.2(7) 2_656
C16 C20 C23 C21 -174.6(5) 2_656
C19 C13 N1 N2 177.6(4) 4_455
C22 C13 N1 N2 -4.9(6) 4_455
C11 C15 N2 N1 2.1(5) 4_445
C17 C15 N2 N1 -177.3(4) 4_445
C4 C5 N3 C8 0.8(5) .
C4 C5 N3 Zn1 -179.8(2) .
C12 C8 N3 C5 0.5(5) .
C12 C8 N3 Zn1 -178.8(3) .
O5 C16 N4 C1 2.7(7) .
C20 C16 N4 C1 -177.8(3) .
C4 C1 N4 C16 3.4(6) .
C12 C1 N4 C16 -176.2(4) .
O2 C2 O1 Zn1 0.6(5) 2_556
C6 C2 O1 Zn1 179.38(18) 2_556
O1 C2 O2 Zn1 -3.1(4) .
C6 C2 O2 Zn1 178.07(18) .
O4 C3 O3 Zn1 0.2(4) 2_556
C7 C3 O3 Zn1 -179.06(18) 2_556
O3 C3 O4 Zn1 -10.2(4) .
C7 C3 O4 Zn1 169.03(19) .
C2 O2 Zn1 O3 -9.9(4) 2_556
C2 O2 Zn1 N3 176.1(2) .
C2 O2 Zn1 O1 76.7(2) 2_556
C2 O2 Zn1 O4 -77.2(2) .
C2 O2 Zn1 Zn1 2.9(2) 2_556
C5 N3 Zn1 O2 9.6(2) .
C8 N3 Zn1 O2 -171.1(2) .
C5 N3 Zn1 O3 -168.5(2) 2_556
C8 N3 Zn1 O3 10.8(2) 2_556
C5 N3 Zn1 O1 100.5(2) 2_556
C8 N3 Zn1 O1 -80.2(2) 2_556
C5 N3 Zn1 O4 -80.2(2) .
C8 N3 Zn1 O4 99.1(2) .
C5 N3 Zn1 Zn1 121.4(5) 2_556
C8 N3 Zn1 Zn1 -59.3(7) 2_556
C3 O4 Zn1 O2 95.0(2) .
C3 O4 Zn1 O3 -68.6(2) 2_556
C3 O4 Zn1 N3 -167.1(2) .
C3 O4 Zn1 O1 11.4(4) 2_556
C3 O4 Zn1 Zn1 10.2(2) 2_556

loop_
_platon_squeeze_void_nr
_platon_squeeze_void_average_x
_platon_squeeze_void_average_y
_platon_squeeze_void_average_z
_platon_squeeze_void_volume
_platon_squeeze_void_count_electrons
_platon_squeeze_void_content
1 -0.042 0.250 0.083 1587 409 ' '
2 0.041 0.750 -0.098 1587 409 ' '
